data_7004858
loop_
_publ_author_name
'Suzuki, Takayoshi'
'Fujiiwara, Katsuhiro'
'Takagi, Hideo D.'
'Kashiwabara, Kazuo'

_publ_section_title
;
 Preparation and characterization of mixed-ligand cobalt(III) complexes
 containing (3-aminopropyl)dimethylphosphine (pdmp). Conformation of
 the six-membered pdmp chelate ring.
;
_journal_issue 3
_journal_name_full 'Dalton transactions (Cambridge, England : 2003)'
_journal_page_first 308
_journal_page_last 319
_journal_paper_doi 10.1039/b612025c
_journal_year 2007
_chemical_formula_moiety 'C13 H34 Co N3 P2 S2 2+, 2(C24 H20 B 1-)'
_chemical_formula_sum 'C61 H74 B2 Co N3 P2 S2'
_chemical_formula_weight 1055.84
_chemical_name_common
;
trans(P,N)-(N,N-Dimethyldithiocarbamato)bis((3-
aminopropyl)dimethylphosphine) cobalt(iii) Bis(tetraphenylborate)
;
_chemical_name_systematic
;
trans(P,N)-(N,N-Dimethyldithiocarbamato)bis((3-aminopropyl)dimethylphosphine)
cobalt(III) Bis(tetraphenylborate)
;
_space_group_IT_number 14
_symmetry_cell_setting monoclinic
_symmetry_space_group_name_Hall '-P 2ybc'
_symmetry_space_group_name_H-M 'P 1 21/c 1'
_atom_sites_solution_hydrogens geom
_atom_sites_solution_primary direct
_atom_sites_solution_secondary difmap
_audit_creation_method SHELXL-97
_cell_angle_alpha 90.00
_cell_angle_beta 93.825(9)
_cell_angle_gamma 90.00
_cell_formula_units_Z 4
_cell_length_a 17.854(4)
_cell_length_b 14.294(4)
_cell_length_c 22.041(5)
_cell_measurement_reflns_used 36079
_cell_measurement_temperature 296(2)
_cell_measurement_theta_max 27.5
_cell_measurement_theta_min 3.0
_cell_volume 5612(2)
_computing_cell_refinement PROCESS-AUTO
_computing_data_collection PROCESS-AUTO
_computing_data_reduction 'CrystalStructure 3.7.0'
_computing_molecular_graphics 'ORTEP3 for win'
_computing_publication_material SHELXL-97
_computing_structure_refinement SHELXL-97
_computing_structure_solution SIR92
_diffrn_ambient_temperature 296(2)
_diffrn_detector_area_resol_mean 10.00
_diffrn_measured_fraction_theta_full 0.986
_diffrn_measured_fraction_theta_max 0.986
_diffrn_measurement_device_type 'Rigaku RAXIS-RAPID'
_diffrn_measurement_method \w
_diffrn_radiation_monochromator graphite
_diffrn_radiation_source 'fine-focus sealed tube'
_diffrn_radiation_type 'Mo K\a'
_diffrn_radiation_wavelength 0.71075
_diffrn_reflns_av_R_equivalents 0.0264
_diffrn_reflns_av_sigmaI/netI 0.0222
_diffrn_reflns_limit_h_max 21
_diffrn_reflns_limit_h_min -23
_diffrn_reflns_limit_k_max 18
_diffrn_reflns_limit_k_min -18
_diffrn_reflns_limit_l_max 28
_diffrn_reflns_limit_l_min -28
_diffrn_reflns_number 53694
_diffrn_reflns_theta_full 27.48
_diffrn_reflns_theta_max 27.48
_diffrn_reflns_theta_min 3.00
_exptl_absorpt_coefficient_mu 0.479
_exptl_absorpt_correction_T_max 0.8938
_exptl_absorpt_correction_T_min 0.8466
_exptl_absorpt_correction_type numerical
_exptl_absorpt_process_details
;
Higashi, T. (1999). Program for Absorption Correction.
Rigaku Corporation, Tokyo, Japan.
;
_exptl_crystal_colour red
_exptl_crystal_density_diffrn 1.250
_exptl_crystal_density_method 'not measured'
_exptl_crystal_description block
_exptl_crystal_F_000 2240
_exptl_crystal_size_max 0.30
_exptl_crystal_size_mid 0.28
_exptl_crystal_size_min 0.26
_refine_diff_density_max 0.532
_refine_diff_density_min -0.348
_refine_diff_density_rms 0.053
_refine_ls_extinction_method none
_refine_ls_goodness_of_fit_ref 1.055
_refine_ls_hydrogen_treatment constr
_refine_ls_matrix_type full
_refine_ls_number_parameters 643
_refine_ls_number_reflns 12687
_refine_ls_number_restraints 0
_refine_ls_restrained_S_all 1.055
_refine_ls_R_factor_all 0.0520
_refine_ls_R_factor_gt 0.0394
_refine_ls_shift/su_max 0.001
_refine_ls_shift/su_mean 0.000
_refine_ls_structure_factor_coef Fsqd
_refine_ls_weighting_details 'calc w=1/[\s^2^(Fo^2^)+(0.0659P)^2^+1.4751P] where P=(Fo^2^+2Fc^2^)/3'
_refine_ls_weighting_scheme calc
_refine_ls_wR_factor_gt 0.1126
_refine_ls_wR_factor_ref 0.1205
_reflns_number_gt 10114
_reflns_number_total 12687
_reflns_threshold_expression 'I > 2\s(I)'
_cod_data_source_file b612025c.txt
_cod_data_source_block pdmp2dtc
_cod_database_code 7004858

loop_
_symmetry_equiv_pos_as_xyz
'x, y, z'
'-x, y+1/2, -z+1/2'
'-x, -y, -z'
'x, -y-1/2, z-1/2'

loop_
_atom_site_label
_atom_site_type_symbol
_atom_site_fract_x
_atom_site_fract_y
_atom_site_fract_z
_atom_site_U_iso_or_equiv
_atom_site_adp_type
_atom_site_occupancy
_atom_site_symmetry_multiplicity
_atom_site_calc_flag
_atom_site_refinement_flags
_atom_site_disorder_assembly
_atom_site_disorder_group
Co1 Co 0.248457(14) 0.212315(17) 0.360968(10) 0.03473(8) Uani 1 1 d . . .
S1 S 0.25439(3) 0.35336(4) 0.30999(2) 0.05335(14) Uani 1 1 d . . .
S2 S 0.17631(3) 0.30878(4) 0.41299(2) 0.05040(13) Uani 1 1 d . . .
P1 P 0.21645(3) 0.10007(3) 0.42522(2) 0.03829(11) Uani 1 1 d . . .
P2 P 0.35441(3) 0.25507(4) 0.41315(2) 0.04417(12) Uani 1 1 d . . .
N1 N 0.15705(10) 0.17719(12) 0.30342(7) 0.0457(4) Uani 1 1 d . . .
H1A H 0.1170 0.2077 0.3164 0.055 Uiso 1 1 calc R . .
H1B H 0.1652 0.2003 0.2664 0.055 Uiso 1 1 calc R . .
N2 N 0.31211(11) 0.13679(13) 0.30553(8) 0.0530(4) Uani 1 1 d . . .
H2A H 0.3316 0.0888 0.3278 0.064 Uiso 1 1 calc R . .
H2B H 0.2804 0.1117 0.2765 0.064 Uiso 1 1 calc R . .
N3 N 0.17156(13) 0.48127(13) 0.36598(10) 0.0692(6) Uani 1 1 d . . .
C1 C 0.26120(15) -0.01318(16) 0.42325(12) 0.0645(6) Uani 1 1 d . . .
H1C H 0.2607 -0.0347 0.3820 0.077 Uiso 1 1 calc R . .
H1D H 0.2345 -0.0569 0.4469 0.077 Uiso 1 1 calc R . .
H1E H 0.3121 -0.0082 0.4399 0.077 Uiso 1 1 calc R . .
C2 C 0.22128(13) 0.13196(18) 0.50491(9) 0.0545(5) Uani 1 1 d . . .
H2C H 0.1984 0.1921 0.5094 0.065 Uiso 1 1 calc R . .
H2D H 0.2729 0.1345 0.5202 0.065 Uiso 1 1 calc R . .
H2E H 0.1951 0.0861 0.5273 0.065 Uiso 1 1 calc R . .
C3 C 0.11694(12) 0.07615(18) 0.41012(10) 0.0554(5) Uani 1 1 d . . .
H3A H 0.1019 0.0310 0.4398 0.066 Uiso 1 1 calc R . .
H3B H 0.0894 0.1335 0.4165 0.066 Uiso 1 1 calc R . .
C4 C 0.09294(15) 0.03907(19) 0.34681(11) 0.0647(6) Uani 1 1 d . . .
H4A H 0.0983 -0.0285 0.3473 0.078 Uiso 1 1 calc R . .
H4B H 0.0401 0.0529 0.3384 0.078 Uiso 1 1 calc R . .
C5 C 0.13536(14) 0.07716(16) 0.29521(10) 0.0562(5) Uani 1 1 d . . .
H5A H 0.1803 0.0401 0.2916 0.067 Uiso 1 1 calc R . .
H5B H 0.1044 0.0707 0.2576 0.067 Uiso 1 1 calc R . .
C6 C 0.35257(17) 0.3589(2) 0.46028(14) 0.0803(8) Uani 1 1 d . . .
H6A H 0.3154 0.3515 0.4895 0.096 Uiso 1 1 calc R . .
H6B H 0.3403 0.4123 0.4352 0.096 Uiso 1 1 calc R . .
H6C H 0.4010 0.3678 0.4811 0.096 Uiso 1 1 calc R . .
C7 C 0.40256(13) 0.1699(2) 0.46289(11) 0.0628(6) Uani 1 1 d . . .
H7A H 0.3697 0.1497 0.4931 0.075 Uiso 1 1 calc R . .
H7B H 0.4467 0.1979 0.4825 0.075 Uiso 1 1 calc R . .
H7C H 0.4167 0.1170 0.4394 0.075 Uiso 1 1 calc R . .
C8 C 0.42692(14) 0.2812(2) 0.36144(12) 0.0659(7) Uani 1 1 d . . .
H8A H 0.4126 0.3373 0.3388 0.079 Uiso 1 1 calc R . .
H8B H 0.4733 0.2946 0.3853 0.079 Uiso 1 1 calc R . .
C9 C 0.44135(15) 0.2039(2) 0.31678(13) 0.0775(8) Uani 1 1 d . . .
H9A H 0.4828 0.2225 0.2931 0.093 Uiso 1 1 calc R . .
H9B H 0.4568 0.1482 0.3395 0.093 Uiso 1 1 calc R . .
C10 C 0.37533(15) 0.1793(2) 0.27378(11) 0.0668(7) Uani 1 1 d . . .
H10A H 0.3575 0.2355 0.2527 0.080 Uiso 1 1 calc R . .
H10B H 0.3914 0.1357 0.2436 0.080 Uiso 1 1 calc R . .
C11 C 0.19640(13) 0.39478(14) 0.36259(10) 0.0511(5) Uani 1 1 d . . .
C12 C 0.1929(2) 0.55109(19) 0.32174(16) 0.1008(12) Uani 1 1 d . . .
H12A H 0.1813 0.6125 0.3361 0.121 Uiso 1 1 calc R . .
H12B H 0.1656 0.5399 0.2834 0.121 Uiso 1 1 calc R . .
H12C H 0.2458 0.5467 0.3167 0.121 Uiso 1 1 calc R . .
C13 C 0.1239(2) 0.5095(2) 0.41436(16) 0.1006(12) Uani 1 1 d . . .
H13A H 0.1018 0.5694 0.4047 0.121 Uiso 1 1 calc R . .
H13B H 0.1537 0.5137 0.4522 0.121 Uiso 1 1 calc R . .
H13C H 0.0848 0.4641 0.4179 0.121 Uiso 1 1 calc R . .
C14 C 0.12679(11) 0.20235(13) 0.13395(8) 0.0379(4) Uani 1 1 d . . .
C15 C 0.10721(13) 0.10778(16) 0.12692(10) 0.0542(5) Uani 1 1 d . . .
H15 H 0.0566 0.0920 0.1247 0.065 Uiso 1 1 calc R . .
C16 C 0.15938(16) 0.03645(17) 0.12305(12) 0.0646(6) Uani 1 1 d . . .
H16 H 0.1432 -0.0251 0.1183 0.077 Uiso 1 1 calc R . .
C17 C 0.23437(15) 0.05613(18) 0.12613(10) 0.0606(6) Uani 1 1 d . . .
H17 H 0.2696 0.0086 0.1235 0.073 Uiso 1 1 calc R . .
C18 C 0.25646(13) 0.14733(19) 0.13320(11) 0.0626(6) Uani 1 1 d . . .
H18 H 0.3073 0.1621 0.1354 0.075 Uiso 1 1 calc R . .
C19 C 0.20343(12) 0.21826(16) 0.13711(10) 0.0506(5) Uani 1 1 d . . .
H19 H 0.2204 0.2795 0.1421 0.061 Uiso 1 1 calc R . .
C20 C 0.09380(10) 0.39005(13) 0.12310(8) 0.0370(4) Uani 1 1 d . . .
C21 C 0.15353(12) 0.42868(14) 0.15962(9) 0.0448(4) Uani 1 1 d . . .
H21 H 0.1741 0.3935 0.1921 0.054 Uiso 1 1 calc R . .
C22 C 0.18348(13) 0.51652(16) 0.14985(10) 0.0514(5) Uani 1 1 d . . .
H22 H 0.2242 0.5380 0.1745 0.062 Uiso 1 1 calc R . .
C23 C 0.15253(13) 0.57211(15) 0.10331(10) 0.0528(5) Uani 1 1 d . . .
H23 H 0.1723 0.6310 0.0962 0.063 Uiso 1 1 calc R . .
C24 C 0.09230(13) 0.53918(15) 0.06781(10) 0.0506(5) Uani 1 1 d . . .
H24 H 0.0701 0.5768 0.0372 0.061 Uiso 1 1 calc R . .
C25 C 0.06405(11) 0.45011(14) 0.07713(8) 0.0418(4) Uani 1 1 d . . .
H25 H 0.0237 0.4293 0.0518 0.050 Uiso 1 1 calc R . .
C26 C -0.00383(11) 0.25847(13) 0.08001(8) 0.0386(4) Uani 1 1 d . . .
C27 C 0.01544(13) 0.21801(18) 0.02549(9) 0.0549(6) Uani 1 1 d . . .
H27 H 0.0658 0.2061 0.0202 0.066 Uiso 1 1 calc R . .
C28 C -0.03724(15) 0.1949(2) -0.02111(10) 0.0636(6) Uani 1 1 d . . .
H28 H -0.0217 0.1669 -0.0562 0.076 Uiso 1 1 calc R . .
C29 C -0.11207(14) 0.21294(16) -0.01606(10) 0.0540(5) Uani 1 1 d . . .
H29 H -0.1475 0.1970 -0.0472 0.065 Uiso 1 1 calc R . .
C30 C -0.13352(12) 0.25515(15) 0.03623(10) 0.0487(5) Uani 1 1 d . . .
H30 H -0.1838 0.2690 0.0403 0.058 Uiso 1 1 calc R . .
C31 C -0.08007(11) 0.27711(13) 0.08294(9) 0.0422(4) Uani 1 1 d . . .
H31 H -0.0960 0.3056 0.1178 0.051 Uiso 1 1 calc R . .
C32 C 0.02183(10) 0.28122(14) 0.20101(8) 0.0399(4) Uani 1 1 d . . .
C33 C -0.01415(12) 0.20044(17) 0.21971(9) 0.0505(5) Uani 1 1 d . . .
H33 H -0.0154 0.1484 0.1943 0.061 Uiso 1 1 calc R . .
C34 C -0.04829(13) 0.1940(2) 0.27462(10) 0.0605(6) Uani 1 1 d . . .
H34 H -0.0714 0.1386 0.2852 0.073 Uiso 1 1 calc R . .
C35 C -0.04785(14) 0.2693(2) 0.31291(10) 0.0705(8) Uani 1 1 d . . .
H35 H -0.0707 0.2657 0.3495 0.085 Uiso 1 1 calc R . .
C36 C -0.01331(16) 0.3498(2) 0.29651(11) 0.0713(7) Uani 1 1 d . . .
H36 H -0.0124 0.4012 0.3224 0.086 Uiso 1 1 calc R . .
C37 C 0.02084(13) 0.35599(17) 0.24115(9) 0.0532(5) Uani 1 1 d . . .
H37 H 0.0435 0.4119 0.2310 0.064 Uiso 1 1 calc R . .
C38 C 0.35445(11) 0.80401(15) 0.33834(8) 0.0430(4) Uani 1 1 d . . .
C39 C 0.37040(13) 0.86817(19) 0.29294(10) 0.0603(6) Uani 1 1 d . . .
H39 H 0.4193 0.8900 0.2916 0.072 Uiso 1 1 calc R . .
C40 C 0.31641(15) 0.9007(2) 0.24979(11) 0.0693(7) Uani 1 1 d . . .
H40 H 0.3296 0.9436 0.2206 0.083 Uiso 1 1 calc R . .
C41 C 0.24391(14) 0.86971(19) 0.25001(11) 0.0626(6) Uani 1 1 d . . .
H41 H 0.2080 0.8893 0.2202 0.075 Uiso 1 1 calc R . .
C42 C 0.22484(12) 0.80903(18) 0.29504(11) 0.0571(6) Uani 1 1 d . . .
H42 H 0.1755 0.7886 0.2964 0.068 Uiso 1 1 calc R . .
C43 C 0.27940(12) 0.77837(15) 0.33851(9) 0.0480(5) Uani 1 1 d . . .
H43 H 0.2650 0.7388 0.3691 0.058 Uiso 1 1 calc R . .
C44 C 0.38760(11) 0.73122(14) 0.45008(9) 0.0430(4) Uani 1 1 d . . .
C45 C 0.35107(18) 0.64582(18) 0.45940(11) 0.0721(7) Uani 1 1 d . . .
H45 H 0.3480 0.6026 0.4278 0.087 Uiso 1 1 calc R . .
C46 C 0.3193(2) 0.6224(2) 0.51336(13) 0.0848(9) Uani 1 1 d . . .
H46 H 0.2944 0.5656 0.5167 0.102 Uiso 1 1 calc R . .
C47 C 0.32459(17) 0.6834(2) 0.56168(11) 0.0724(7) Uani 1 1 d . . .
H47 H 0.3065 0.6669 0.5988 0.087 Uiso 1 1 calc R . .
C48 C 0.35672(17) 0.7679(2) 0.55394(11) 0.0689(7) Uani 1 1 d . . .
H48 H 0.3585 0.8112 0.5855 0.083 Uiso 1 1 calc R . .
C49 C 0.38717(15) 0.79098(17) 0.49924(11) 0.0592(6) Uani 1 1 d . . .
H49 H 0.4084 0.8500 0.4957 0.071 Uiso 1 1 calc R . .
C50 C 0.49214(10) 0.83037(14) 0.38884(8) 0.0403(4) Uani 1 1 d . . .
C51 C 0.48573(12) 0.92165(15) 0.41128(10) 0.0482(5) Uani 1 1 d . . .
H51 H 0.4400 0.9398 0.4254 0.058 Uiso 1 1 calc R . .
C52 C 0.54338(12) 0.98609(16) 0.41360(10) 0.0523(5) Uani 1 1 d . . .
H52 H 0.5361 1.0452 0.4298 0.063 Uiso 1 1 calc R . .
C53 C 0.61188(12) 0.96300(17) 0.39188(10) 0.0546(5) Uani 1 1 d . . .
H53 H 0.6512 1.0058 0.3935 0.066 Uiso 1 1 calc R . .
C54 C 0.62016(13) 0.87585(18) 0.36808(12) 0.0612(6) Uani 1 1 d . . .
H54 H 0.6655 0.8594 0.3525 0.073 Uiso 1 1 calc R . .
C55 C 0.56183(12) 0.81111(17) 0.36671(10) 0.0530(5) Uani 1 1 d . . .
H55 H 0.5697 0.7523 0.3503 0.064 Uiso 1 1 calc R . .
C56 C 0.44811(13) 0.65792(16) 0.35397(11) 0.0563(5) Uani 1 1 d . . .
C57 C 0.50024(18) 0.6008(2) 0.38677(19) 0.0921(10) Uani 1 1 d . . .
H57 H 0.5180 0.6198 0.4255 0.110 Uiso 1 1 calc R . .
C58 C 0.5266(2) 0.5174(3) 0.3642(3) 0.1301(19) Uani 1 1 d . . .
H58 H 0.5618 0.4822 0.3873 0.156 Uiso 1 1 calc R . .
C59 C 0.5008(3) 0.4873(3) 0.3084(3) 0.138(2) Uani 1 1 d . . .
H59 H 0.5177 0.4309 0.2934 0.166 Uiso 1 1 calc R . .
C60 C 0.4505(3) 0.5396(3) 0.2747(2) 0.1213(18) Uani 1 1 d . . .
H60 H 0.4333 0.5190 0.2363 0.146 Uiso 1 1 calc R . .
C61 C 0.42404(19) 0.6247(2) 0.29722(13) 0.0801(9) Uani 1 1 d . . .
H61 H 0.3894 0.6595 0.2732 0.096 Uiso 1 1 calc R . .
B1 B 0.06057(12) 0.28462(15) 0.13471(9) 0.0361(4) Uani 1 1 d . . .
B2 B 0.42083(13) 0.75667(16) 0.38375(10) 0.0419(5) Uani 1 1 d . . .

loop_
_atom_site_aniso_label
_atom_site_aniso_U_11
_atom_site_aniso_U_22
_atom_site_aniso_U_33
_atom_site_aniso_U_23
_atom_site_aniso_U_13
_atom_site_aniso_U_12
Co1 0.03932(14) 0.03374(13) 0.03143(13) 0.00444(9) 0.00461(9) 0.00473(10)
S1 0.0623(3) 0.0455(3) 0.0518(3) 0.0179(2) 0.0004(2) 0.0011(2)
S2 0.0561(3) 0.0435(3) 0.0524(3) -0.0008(2) 0.0100(2) 0.0144(2)
P1 0.0408(3) 0.0394(3) 0.0349(2) 0.00647(18) 0.00433(18) 0.00083(19)
P2 0.0424(3) 0.0453(3) 0.0445(3) 0.0033(2) 0.0004(2) 0.0002(2)
N1 0.0510(10) 0.0479(9) 0.0374(8) 0.0060(7) -0.0036(7) 0.0008(8)
N2 0.0576(11) 0.0550(11) 0.0483(9) -0.0025(8) 0.0176(8) 0.0072(8)
N3 0.0867(15) 0.0363(10) 0.0809(14) -0.0044(9) -0.0211(11) 0.0118(10)
C1 0.0718(16) 0.0428(12) 0.0790(16) 0.0121(11) 0.0051(12) 0.0083(11)
C2 0.0540(12) 0.0749(16) 0.0352(10) 0.0076(9) 0.0067(8) -0.0049(11)
C3 0.0472(12) 0.0662(15) 0.0526(12) 0.0110(10) 0.0028(9) -0.0104(10)
C4 0.0700(15) 0.0610(15) 0.0609(14) 0.0109(11) -0.0135(11) -0.0223(12)
C5 0.0687(14) 0.0511(13) 0.0466(11) -0.0024(9) -0.0123(10) -0.0049(11)
C6 0.0754(18) 0.0732(19) 0.089(2) -0.0268(15) -0.0167(15) -0.0036(14)
C7 0.0470(12) 0.0834(18) 0.0574(13) 0.0201(12) -0.0019(10) 0.0067(11)
C8 0.0479(13) 0.0793(18) 0.0710(15) 0.0207(13) 0.0083(11) -0.0132(12)
C9 0.0516(15) 0.111(2) 0.0730(17) 0.0147(15) 0.0254(12) 0.0039(14)
C10 0.0674(16) 0.0859(18) 0.0502(12) 0.0067(12) 0.0272(11) 0.0107(13)
C11 0.0576(12) 0.0360(10) 0.0572(12) -0.0012(9) -0.0140(10) 0.0058(9)
C12 0.151(3) 0.0368(14) 0.110(2) 0.0146(14) -0.031(2) 0.0066(17)
C13 0.128(3) 0.0608(18) 0.110(2) -0.0295(17) -0.015(2) 0.0434(19)
C14 0.0429(10) 0.0413(10) 0.0298(8) 0.0047(7) 0.0047(7) 0.0032(8)
C15 0.0508(12) 0.0459(12) 0.0666(13) 0.0034(10) 0.0089(10) 0.0000(9)
C16 0.0800(18) 0.0391(12) 0.0753(16) 0.0008(10) 0.0097(13) 0.0075(11)
C17 0.0671(15) 0.0576(14) 0.0573(13) 0.0018(10) 0.0054(11) 0.0266(12)
C18 0.0433(12) 0.0715(17) 0.0725(15) -0.0025(12) -0.0001(10) 0.0153(11)
C19 0.0413(11) 0.0482(12) 0.0621(13) -0.0024(9) 0.0031(9) 0.0033(9)
C20 0.0377(9) 0.0409(10) 0.0335(8) 0.0026(7) 0.0091(7) 0.0053(7)
C21 0.0506(11) 0.0440(11) 0.0394(10) 0.0018(8) 0.0006(8) 0.0031(9)
C22 0.0535(12) 0.0483(12) 0.0527(12) -0.0078(9) 0.0049(9) -0.0031(9)
C23 0.0643(14) 0.0360(10) 0.0595(12) 0.0003(9) 0.0152(10) -0.0008(9)
C24 0.0596(13) 0.0435(11) 0.0496(11) 0.0095(9) 0.0094(9) 0.0091(9)
C25 0.0405(10) 0.0441(11) 0.0411(9) 0.0041(8) 0.0054(7) 0.0059(8)
C26 0.0421(10) 0.0407(10) 0.0334(9) 0.0048(7) 0.0050(7) -0.0011(8)
C27 0.0470(12) 0.0830(17) 0.0351(10) -0.0007(9) 0.0065(8) 0.0076(11)
C28 0.0752(16) 0.0822(18) 0.0331(10) -0.0063(10) 0.0008(10) 0.0085(13)
C29 0.0643(14) 0.0524(13) 0.0431(11) 0.0042(9) -0.0128(9) -0.0073(10)
C30 0.0409(11) 0.0462(11) 0.0583(12) 0.0081(9) -0.0013(9) -0.0020(9)
C31 0.0435(10) 0.0404(10) 0.0431(10) -0.0001(8) 0.0049(8) 0.0013(8)
C32 0.0362(9) 0.0528(11) 0.0307(8) 0.0061(7) 0.0029(7) 0.0050(8)
C33 0.0485(12) 0.0631(14) 0.0405(10) 0.0061(9) 0.0086(8) -0.0063(10)
C34 0.0520(13) 0.0889(18) 0.0411(11) 0.0140(11) 0.0066(9) -0.0164(12)
C35 0.0571(14) 0.121(2) 0.0350(11) 0.0029(13) 0.0146(10) -0.0105(14)
C36 0.0788(18) 0.094(2) 0.0429(12) -0.0163(12) 0.0175(11) -0.0035(15)
C37 0.0580(13) 0.0613(14) 0.0415(10) -0.0039(9) 0.0113(9) 0.0030(10)
C38 0.0393(10) 0.0514(11) 0.0384(9) -0.0008(8) 0.0031(7) -0.0011(8)
C39 0.0416(11) 0.0879(18) 0.0509(12) 0.0176(11) 0.0004(9) -0.0125(11)
C40 0.0643(15) 0.0869(19) 0.0553(13) 0.0249(13) -0.0056(11) -0.0116(13)
C41 0.0537(13) 0.0746(17) 0.0573(13) 0.0111(11) -0.0126(10) -0.0025(11)
C42 0.0390(11) 0.0703(15) 0.0610(13) 0.0029(11) -0.0036(9) -0.0072(10)
C43 0.0455(11) 0.0518(12) 0.0466(11) 0.0050(9) 0.0014(8) -0.0078(9)
C44 0.0456(11) 0.0423(10) 0.0402(10) 0.0019(8) -0.0033(8) 0.0033(8)
C45 0.113(2) 0.0503(14) 0.0534(13) 0.0007(10) 0.0105(14) -0.0090(14)
C46 0.126(3) 0.0644(17) 0.0656(16) 0.0157(13) 0.0137(16) -0.0146(17)
C47 0.096(2) 0.0729(17) 0.0499(13) 0.0131(12) 0.0151(13) 0.0037(15)
C48 0.0837(18) 0.0722(17) 0.0529(13) -0.0099(12) 0.0192(12) -0.0046(14)
C49 0.0679(15) 0.0527(13) 0.0586(13) -0.0078(10) 0.0160(11) -0.0086(11)
C50 0.0388(10) 0.0431(10) 0.0384(9) -0.0026(7) -0.0019(7) 0.0055(8)
C51 0.0425(11) 0.0456(11) 0.0567(12) -0.0039(9) 0.0061(9) 0.0065(9)
C52 0.0534(12) 0.0430(11) 0.0601(13) -0.0031(9) 0.0005(10) 0.0024(9)
C53 0.0420(11) 0.0555(13) 0.0653(13) 0.0039(10) -0.0041(9) -0.0043(9)
C54 0.0383(11) 0.0680(16) 0.0781(16) -0.0086(12) 0.0103(10) 0.0033(10)
C55 0.0433(11) 0.0533(13) 0.0627(13) -0.0146(10) 0.0064(9) 0.0054(9)
C56 0.0512(12) 0.0481(12) 0.0711(14) -0.0170(10) 0.0157(10) -0.0076(10)
C57 0.0741(19) 0.0503(16) 0.151(3) -0.0196(17) -0.0015(19) 0.0168(14)
C58 0.090(3) 0.0528(19) 0.255(6) -0.014(3) 0.065(3) 0.0130(17)
C59 0.155(4) 0.056(2) 0.221(6) -0.045(3) 0.141(4) -0.032(2)
C60 0.178(5) 0.086(3) 0.111(3) -0.051(2) 0.088(3) -0.054(3)
C61 0.102(2) 0.0726(18) 0.0706(16) -0.0309(14) 0.0385(15) -0.0320(16)
B1 0.0364(10) 0.0412(11) 0.0313(9) 0.0025(7) 0.0054(7) 0.0026(8)
B2 0.0402(11) 0.0417(12) 0.0437(11) -0.0048(9) 0.0021(8) 0.0022(9)

loop_
_atom_type_symbol
_atom_type_description
_atom_type_scat_dispersion_real
_atom_type_scat_dispersion_imag
_atom_type_scat_source
Co Co 0.3494 0.9721 'International Tables Vol C Tables 4.2.6.8 and 6.1.1.4'
S S 0.1246 0.1234 'International Tables Vol C Tables 4.2.6.8 and 6.1.1.4'
P P 0.1023 0.0942 'International Tables Vol C Tables 4.2.6.8 and 6.1.1.4'
N N 0.0061 0.0033 'International Tables Vol C Tables 4.2.6.8 and 6.1.1.4'
C C 0.0033 0.0016 'International Tables Vol C Tables 4.2.6.8 and 6.1.1.4'
B B 0.0013 0.0007 'International Tables Vol C Tables 4.2.6.8 and 6.1.1.4'
H H 0.0000 0.0000 'International Tables Vol C Tables 4.2.6.8 and 6.1.1.4'

loop_
_geom_angle_atom_site_label_1
_geom_angle_atom_site_label_2
_geom_angle_atom_site_label_3
_geom_angle
_geom_angle_site_symmetry_1
_geom_angle_site_symmetry_3
_geom_angle_publ_flag
N2 Co1 N1 87.26(8) . . ?
N2 Co1 P2 88.08(6) . . ?
N1 Co1 P2 173.03(5) . . ?
N2 Co1 P1 100.14(6) . . ?
N1 Co1 P1 89.40(5) . . ?
P2 Co1 P1 96.52(2) . . ?
N2 Co1 S2 172.96(6) . . ?
N1 Co1 S2 90.36(6) . . ?
P2 Co1 S2 93.66(3) . . ?
P1 Co1 S2 86.44(3) . . ?
N2 Co1 S1 97.19(6) . . ?
N1 Co1 S1 88.48(5) . . ?
P2 Co1 S1 86.96(2) . . ?
P1 Co1 S1 162.42(2) . . ?
S2 Co1 S1 76.12(3) . . ?
C11 S1 Co1 85.59(7) . . ?
C11 S2 Co1 87.57(8) . . ?
C1 P1 C2 104.84(12) . . ?
C1 P1 C3 104.80(12) . . ?
C2 P1 C3 101.98(10) . . ?
C1 P1 Co1 119.66(9) . . ?
C2 P1 Co1 115.80(8) . . ?
C3 P1 Co1 107.85(8) . . ?
C6 P2 C7 103.24(14) . . ?
C6 P2 C8 103.39(15) . . ?
C7 P2 C8 100.84(12) . . ?
C6 P2 Co1 118.17(10) . . ?
C7 P2 Co1 118.56(9) . . ?
C8 P2 Co1 110.32(9) . . ?
C5 N1 Co1 119.83(13) . . ?
C5 N1 H1A 107.4 . . ?
Co1 N1 H1A 107.4 . . ?
C5 N1 H1B 107.4 . . ?
Co1 N1 H1B 107.4 . . ?
H1A N1 H1B 106.9 . . ?
C10 N2 Co1 122.31(16) . . ?
C10 N2 H2A 106.8 . . ?
Co1 N2 H2A 106.8 . . ?
C10 N2 H2B 106.8 . . ?
Co1 N2 H2B 106.8 . . ?
H2A N2 H2B 106.6 . . ?
C11 N3 C12 119.9(3) . . ?
C11 N3 C13 121.0(2) . . ?
C12 N3 C13 119.1(2) . . ?
P1 C1 H1C 109.5 . . ?
P1 C1 H1D 109.5 . . ?
H1C C1 H1D 109.5 . . ?
P1 C1 H1E 109.5 . . ?
H1C C1 H1E 109.5 . . ?
H1D C1 H1E 109.5 . . ?
P1 C2 H2C 109.5 . . ?
P1 C2 H2D 109.5 . . ?
H2C C2 H2D 109.5 . . ?
P1 C2 H2E 109.5 . . ?
H2C C2 H2E 109.5 . . ?
H2D C2 H2E 109.5 . . ?
C4 C3 P1 116.34(17) . . ?
C4 C3 H3A 108.2 . . ?
P1 C3 H3A 108.2 . . ?
C4 C3 H3B 108.2 . . ?
P1 C3 H3B 108.2 . . ?
H3A C3 H3B 107.4 . . ?
C5 C4 C3 116.03(19) . . ?
C5 C4 H4A 108.3 . . ?
C3 C4 H4A 108.3 . . ?
C5 C4 H4B 108.3 . . ?
C3 C4 H4B 108.3 . . ?
H4A C4 H4B 107.4 . . ?
N1 C5 C4 113.23(19) . . ?
N1 C5 H5A 108.9 . . ?
C4 C5 H5A 108.9 . . ?
N1 C5 H5B 108.9 . . ?
C4 C5 H5B 108.9 . . ?
H5A C5 H5B 107.7 . . ?
P2 C6 H6A 109.5 . . ?
P2 C6 H6B 109.5 . . ?
H6A C6 H6B 109.5 . . ?
P2 C6 H6C 109.5 . . ?
H6A C6 H6C 109.5 . . ?
H6B C6 H6C 109.5 . . ?
P2 C7 H7A 109.5 . . ?
P2 C7 H7B 109.5 . . ?
H7A C7 H7B 109.5 . . ?
P2 C7 H7C 109.5 . . ?
H7A C7 H7C 109.5 . . ?
H7B C7 H7C 109.5 . . ?
C9 C8 P2 114.59(18) . . ?
C9 C8 H8A 108.6 . . ?
P2 C8 H8A 108.6 . . ?
C9 C8 H8B 108.6 . . ?
P2 C8 H8B 108.6 . . ?
H8A C8 H8B 107.6 . . ?
C10 C9 C8 114.8(2) . . ?
C10 C9 H9A 108.6 . . ?
C8 C9 H9A 108.6 . . ?
C10 C9 H9B 108.6 . . ?
C8 C9 H9B 108.6 . . ?
H9A C9 H9B 107.5 . . ?
N2 C10 C9 112.58(19) . . ?
N2 C10 H10A 109.1 . . ?
C9 C10 H10A 109.1 . . ?
N2 C10 H10B 109.1 . . ?
C9 C10 H10B 109.1 . . ?
H10A C10 H10B 107.8 . . ?
N3 C11 S2 123.5(2) . . ?
N3 C11 S1 125.8(2) . . ?
S2 C11 S1 110.73(12) . . ?
N3 C12 H12A 109.5 . . ?
N3 C12 H12B 109.5 . . ?
H12A C12 H12B 109.5 . . ?
N3 C12 H12C 109.5 . . ?
H12A C12 H12C 109.5 . . ?
H12B C12 H12C 109.5 . . ?
N3 C13 H13A 109.5 . . ?
N3 C13 H13B 109.5 . . ?
H13A C13 H13B 109.5 . . ?
N3 C13 H13C 109.5 . . ?
H13A C13 H13C 109.5 . . ?
H13B C13 H13C 109.5 . . ?
C19 C14 C15 113.72(18) . . ?
C19 C14 B1 125.63(18) . . ?
C15 C14 B1 120.59(17) . . ?
C16 C15 C14 123.5(2) . . ?
C16 C15 H15 118.3 . . ?
C14 C15 H15 118.3 . . ?
C17 C16 C15 120.4(2) . . ?
C17 C16 H16 119.8 . . ?
C15 C16 H16 119.8 . . ?
C16 C17 C18 118.4(2) . . ?
C16 C17 H17 120.8 . . ?
C18 C17 H17 120.8 . . ?
C17 C18 C19 120.6(2) . . ?
C17 C18 H18 119.7 . . ?
C19 C18 H18 119.7 . . ?
C14 C19 C18 123.4(2) . . ?
C14 C19 H19 118.3 . . ?
C18 C19 H19 118.3 . . ?
C25 C20 C21 114.13(18) . . ?
C25 C20 B1 123.28(17) . . ?
C21 C20 B1 122.57(16) . . ?
C22 C21 C20 123.53(18) . . ?
C22 C21 H21 118.2 . . ?
C20 C21 H21 118.2 . . ?
C23 C22 C21 119.7(2) . . ?
C23 C22 H22 120.1 . . ?
C21 C22 H22 120.1 . . ?
C24 C23 C22 119.1(2) . . ?
C24 C23 H23 120.5 . . ?
C22 C23 H23 120.5 . . ?
C23 C24 C25 120.60(19) . . ?
C23 C24 H24 119.7 . . ?
C25 C24 H24 119.7 . . ?
C24 C25 C20 122.88(19) . . ?
C24 C25 H25 118.6 . . ?
C20 C25 H25 118.6 . . ?
C31 C26 C27 114.62(18) . . ?
C31 C26 B1 123.89(16) . . ?
C27 C26 B1 121.46(17) . . ?
C28 C27 C26 122.8(2) . . ?
C28 C27 H27 118.6 . . ?
C26 C27 H27 118.6 . . ?
C29 C28 C27 120.8(2) . . ?
C29 C28 H28 119.6 . . ?
C27 C28 H28 119.6 . . ?
C28 C29 C30 118.5(2) . . ?
C28 C29 H29 120.8 . . ?
C30 C29 H29 120.8 . . ?
C29 C30 C31 120.2(2) . . ?
C29 C30 H30 119.9 . . ?
C31 C30 H30 119.9 . . ?
C30 C31 C26 123.12(19) . . ?
C30 C31 H31 118.4 . . ?
C26 C31 H31 118.4 . . ?
C37 C32 C33 114.99(18) . . ?
C37 C32 B1 124.25(18) . . ?
C33 C32 B1 120.75(17) . . ?
C34 C33 C32 123.2(2) . . ?
C34 C33 H33 118.4 . . ?
C32 C33 H33 118.4 . . ?
C35 C34 C33 120.0(2) . . ?
C35 C34 H34 120.0 . . ?
C33 C34 H34 120.0 . . ?
C36 C35 C34 118.9(2) . . ?
C36 C35 H35 120.5 . . ?
C34 C35 H35 120.5 . . ?
C35 C36 C37 120.9(2) . . ?
C35 C36 H36 119.5 . . ?
C37 C36 H36 119.5 . . ?
C32 C37 C36 122.0(2) . . ?
C32 C37 H37 119.0 . . ?
C36 C37 H37 119.0 . . ?
C43 C38 C39 114.63(18) . . ?
C43 C38 B2 123.07(18) . . ?
C39 C38 B2 122.11(18) . . ?
C40 C39 C38 122.9(2) . . ?
C40 C39 H39 118.5 . . ?
C38 C39 H39 118.5 . . ?
C41 C40 C39 120.2(2) . . ?
C41 C40 H40 119.9 . . ?
C39 C40 H40 119.9 . . ?
C40 C41 C42 119.0(2) . . ?
C40 C41 H41 120.5 . . ?
C42 C41 H41 120.5 . . ?
C41 C42 C43 120.0(2) . . ?
C41 C42 H42 120.0 . . ?
C43 C42 H42 120.0 . . ?
C38 C43 C42 123.1(2) . . ?
C38 C43 H43 118.4 . . ?
C42 C43 H43 118.4 . . ?
C49 C44 C45 113.3(2) . . ?
C49 C44 B2 125.36(19) . . ?
C45 C44 B2 121.15(19) . . ?
C46 C45 C44 123.6(2) . . ?
C46 C45 H45 118.2 . . ?
C44 C45 H45 118.2 . . ?
C47 C46 C45 119.9(3) . . ?
C47 C46 H46 120.0 . . ?
C45 C46 H46 120.0 . . ?
C48 C47 C46 118.4(2) . . ?
C48 C47 H47 120.8 . . ?
C46 C47 H47 120.8 . . ?
C47 C48 C49 120.9(2) . . ?
C47 C48 H48 119.6 . . ?
C49 C48 H48 119.6 . . ?
C44 C49 C48 123.7(2) . . ?
C44 C49 H49 118.1 . . ?
C48 C49 H49 118.1 . . ?
C55 C50 C51 113.75(19) . . ?
C55 C50 B2 123.56(18) . . ?
C51 C50 B2 122.48(17) . . ?
C52 C51 C50 123.77(19) . . ?
C52 C51 H51 118.1 . . ?
C50 C51 H51 118.1 . . ?
C51 C52 C53 120.2(2) . . ?
C51 C52 H52 119.9 . . ?
C53 C52 H52 119.9 . . ?
C54 C53 C52 118.2(2) . . ?
C54 C53 H53 120.9 . . ?
C52 C53 H53 120.9 . . ?
C53 C54 C55 121.0(2) . . ?
C53 C54 H54 119.5 . . ?
C55 C54 H54 119.5 . . ?
C54 C55 C50 123.0(2) . . ?
C54 C55 H55 118.5 . . ?
C50 C55 H55 118.5 . . ?
C61 C56 C57 115.0(3) . . ?
C61 C56 B2 125.1(2) . . ?
C57 C56 B2 119.9(2) . . ?
C58 C57 C56 123.0(4) . . ?
C58 C57 H57 118.5 . . ?
C56 C57 H57 118.5 . . ?
C59 C58 C57 119.8(5) . . ?
C59 C58 H58 120.1 . . ?
C57 C58 H58 120.1 . . ?
C60 C59 C58 119.8(4) . . ?
C60 C59 H59 120.1 . . ?
C58 C59 H59 120.1 . . ?
C59 C60 C61 120.7(4) . . ?
C59 C60 H60 119.7 . . ?
C61 C60 H60 119.7 . . ?
C56 C61 C60 121.7(4) . . ?
C56 C61 H61 119.2 . . ?
C60 C61 H61 119.2 . . ?
C20 B1 C26 109.53(14) . . ?
C20 B1 C32 109.85(15) . . ?
C26 B1 C32 108.99(15) . . ?
C20 B1 C14 112.38(15) . . ?
C26 B1 C14 107.00(15) . . ?
C32 B1 C14 109.01(14) . . ?
C56 B2 C38 109.32(17) . . ?
C56 B2 C50 109.11(16) . . ?
C38 B2 C50 107.45(17) . . ?
C56 B2 C44 107.29(17) . . ?
C38 B2 C44 109.99(16) . . ?
C50 B2 C44 113.63(16) . . ?

loop_
_geom_bond_atom_site_label_1
_geom_bond_atom_site_label_2
_geom_bond_distance
_geom_bond_site_symmetry_2
_geom_bond_publ_flag
Co1 N2 2.0336(17) . ?
Co1 N1 2.0611(17) . ?
Co1 P2 2.2327(7) . ?
Co1 P1 2.2392(6) . ?
Co1 S2 2.2521(7) . ?
Co1 S1 2.3139(8) . ?
S1 C11 1.711(2) . ?
S2 C11 1.711(2) . ?
P1 C1 1.807(2) . ?
P1 C2 1.811(2) . ?
P1 C3 1.818(2) . ?
P2 C6 1.813(3) . ?
P2 C7 1.816(2) . ?
P2 C8 1.820(2) . ?
N1 C5 1.489(3) . ?
N1 H1A 0.9000 . ?
N1 H1B 0.9000 . ?
N2 C10 1.496(3) . ?
N2 H2A 0.9000 . ?
N2 H2B 0.9000 . ?
N3 C11 1.317(3) . ?
N3 C12 1.463(4) . ?
N3 C13 1.465(4) . ?
C1 H1C 0.9600 . ?
C1 H1D 0.9600 . ?
C1 H1E 0.9600 . ?
C2 H2C 0.9600 . ?
C2 H2D 0.9600 . ?
C2 H2E 0.9600 . ?
C3 C4 1.527(3) . ?
C3 H3A 0.9700 . ?
C3 H3B 0.9700 . ?
C4 C5 1.509(3) . ?
C4 H4A 0.9700 . ?
C4 H4B 0.9700 . ?
C5 H5A 0.9700 . ?
C5 H5B 0.9700 . ?
C6 H6A 0.9600 . ?
C6 H6B 0.9600 . ?
C6 H6C 0.9600 . ?
C7 H7A 0.9600 . ?
C7 H7B 0.9600 . ?
C7 H7C 0.9600 . ?
C8 C9 1.514(4) . ?
C8 H8A 0.9700 . ?
C8 H8B 0.9700 . ?
C9 C10 1.504(4) . ?
C9 H9A 0.9700 . ?
C9 H9B 0.9700 . ?
C10 H10A 0.9700 . ?
C10 H10B 0.9700 . ?
C12 H12A 0.9600 . ?
C12 H12B 0.9600 . ?
C12 H12C 0.9600 . ?
C13 H13A 0.9600 . ?
C13 H13B 0.9600 . ?
C13 H13C 0.9600 . ?
C14 C19 1.384(3) . ?
C14 C15 1.402(3) . ?
C14 B1 1.668(3) . ?
C15 C16 1.387(3) . ?
C15 H15 0.9300 . ?
C16 C17 1.365(4) . ?
C16 H16 0.9300 . ?
C17 C18 1.368(4) . ?
C17 H17 0.9300 . ?
C18 C19 1.394(3) . ?
C18 H18 0.9300 . ?
C19 H19 0.9300 . ?
C20 C25 1.405(3) . ?
C20 C21 1.406(3) . ?
C20 B1 1.646(3) . ?
C21 C22 1.387(3) . ?
C21 H21 0.9300 . ?
C22 C23 1.383(3) . ?
C22 H22 0.9300 . ?
C23 C24 1.370(3) . ?
C23 H23 0.9300 . ?
C24 C25 1.390(3) . ?
C24 H24 0.9300 . ?
C25 H25 0.9300 . ?
C26 C31 1.393(3) . ?
C26 C27 1.397(3) . ?
C26 B1 1.652(3) . ?
C27 C28 1.385(3) . ?
C27 H27 0.9300 . ?
C28 C29 1.372(4) . ?
C28 H28 0.9300 . ?
C29 C30 1.378(3) . ?
C29 H29 0.9300 . ?
C30 C31 1.392(3) . ?
C30 H30 0.9300 . ?
C31 H31 0.9300 . ?
C32 C37 1.388(3) . ?
C32 C33 1.397(3) . ?
C32 B1 1.659(3) . ?
C33 C34 1.394(3) . ?
C33 H33 0.9300 . ?
C34 C35 1.367(4) . ?
C34 H34 0.9300 . ?
C35 C36 1.366(4) . ?
C35 H35 0.9300 . ?
C36 C37 1.403(3) . ?
C36 H36 0.9300 . ?
C37 H37 0.9300 . ?
C38 C43 1.390(3) . ?
C38 C39 1.401(3) . ?
C38 B2 1.645(3) . ?
C39 C40 1.388(3) . ?
C39 H39 0.9300 . ?
C40 C41 1.368(3) . ?
C40 H40 0.9300 . ?
C41 C42 1.378(3) . ?
C41 H41 0.9300 . ?
C42 C43 1.391(3) . ?
C42 H42 0.9300 . ?
C43 H43 0.9300 . ?
C44 C49 1.380(3) . ?
C44 C45 1.406(3) . ?
C44 B2 1.654(3) . ?
C45 C46 1.393(4) . ?
C45 H45 0.9300 . ?
C46 C47 1.374(4) . ?
C46 H46 0.9300 . ?
C47 C48 1.353(4) . ?
C47 H47 0.9300 . ?
C48 C49 1.395(3) . ?
C48 H48 0.9300 . ?
C49 H49 0.9300 . ?
C50 C55 1.394(3) . ?
C50 C51 1.403(3) . ?
C50 B2 1.650(3) . ?
C51 C52 1.379(3) . ?
C51 H51 0.9300 . ?
C52 C53 1.383(3) . ?
C52 H52 0.9300 . ?
C53 C54 1.364(3) . ?
C53 H53 0.9300 . ?
C54 C55 1.392(3) . ?
C54 H54 0.9300 . ?
C55 H55 0.9300 . ?
C56 C61 1.380(4) . ?
C56 C57 1.402(4) . ?
C56 B2 1.644(3) . ?
C57 C58 1.387(5) . ?
C57 H57 0.9300 . ?
C58 C59 1.353(7) . ?
C58 H58 0.9300 . ?
C59 C60 1.352(7) . ?
C59 H59 0.9300 . ?
C60 C61 1.408(5) . ?
C60 H60 0.9300 . ?
C61 H61 0.9300 . ?

loop_
_geom_torsion_atom_site_label_1
_geom_torsion_atom_site_label_2
_geom_torsion_atom_site_label_3
_geom_torsion_atom_site_label_4
_geom_torsion
_geom_torsion_site_symmetry_1
_geom_torsion_site_symmetry_2
_geom_torsion_site_symmetry_3
_geom_torsion_site_symmetry_4
_geom_torsion_publ_flag
N2 Co1 S1 C11 177.58(9) . . . . ?
N1 Co1 S1 C11 90.53(9) . . . . ?
P2 Co1 S1 C11 -94.74(7) . . . . ?
P1 Co1 S1 C11 7.32(11) . . . . ?
S2 Co1 S1 C11 -0.21(7) . . . . ?
N1 Co1 S2 C11 -88.13(8) . . . . ?
P2 Co1 S2 C11 86.17(7) . . . . ?
P1 Co1 S2 C11 -177.51(7) . . . . ?
S1 Co1 S2 C11 0.21(7) . . . . ?
N2 Co1 P1 C1 9.86(12) . . . . ?
N1 Co1 P1 C1 96.97(12) . . . . ?
P2 Co1 P1 C1 -79.35(11) . . . . ?
S2 Co1 P1 C1 -172.64(11) . . . . ?
S1 Co1 P1 C1 -179.97(12) . . . . ?
N2 Co1 P1 C2 136.92(10) . . . . ?
N1 Co1 P1 C2 -135.97(10) . . . . ?
P2 Co1 P1 C2 47.71(9) . . . . ?
S2 Co1 P1 C2 -45.58(9) . . . . ?
S1 Co1 P1 C2 -52.91(12) . . . . ?
N2 Co1 P1 C3 -109.63(11) . . . . ?
N1 Co1 P1 C3 -22.52(10) . . . . ?
P2 Co1 P1 C3 161.16(9) . . . . ?
S2 Co1 P1 C3 67.87(9) . . . . ?
S1 Co1 P1 C3 60.55(12) . . . . ?
N2 Co1 P2 C6 159.79(14) . . . . ?
P1 Co1 P2 C6 -100.22(13) . . . . ?
S2 Co1 P2 C6 -13.39(13) . . . . ?
S1 Co1 P2 C6 62.48(13) . . . . ?
N2 Co1 P2 C7 -74.25(11) . . . . ?
P1 Co1 P2 C7 25.74(10) . . . . ?
S2 Co1 P2 C7 112.58(10) . . . . ?
S1 Co1 P2 C7 -171.55(10) . . . . ?
N2 Co1 P2 C8 41.21(11) . . . . ?
P1 Co1 P2 C8 141.20(10) . . . . ?
S2 Co1 P2 C8 -131.96(10) . . . . ?
S1 Co1 P2 C8 -56.09(10) . . . . ?
N2 Co1 N1 C5 61.94(17) . . . . ?
P1 Co1 N1 C5 -38.25(16) . . . . ?
S2 Co1 N1 C5 -124.68(16) . . . . ?
S1 Co1 N1 C5 159.21(16) . . . . ?
N1 Co1 N2 C10 120.45(18) . . . . ?
P2 Co1 N2 C10 -54.36(17) . . . . ?
P1 Co1 N2 C10 -150.65(17) . . . . ?
S1 Co1 N2 C10 32.33(18) . . . . ?
C1 P1 C3 C4 -66.3(2) . . . . ?
C2 P1 C3 C4 -175.35(19) . . . . ?
Co1 P1 C3 C4 62.2(2) . . . . ?
P1 C3 C4 C5 -35.2(3) . . . . ?
Co1 N1 C5 C4 78.8(2) . . . . ?
C3 C4 C5 N1 -35.5(3) . . . . ?
C6 P2 C8 C9 179.0(2) . . . . ?
C7 P2 C8 C9 72.4(2) . . . . ?
Co1 P2 C8 C9 -53.7(2) . . . . ?
P2 C8 C9 C10 61.9(3) . . . . ?
Co1 N2 C10 C9 70.4(3) . . . . ?
C8 C9 C10 N2 -66.4(3) . . . . ?
C12 N3 C11 S2 178.6(2) . . . . ?
C13 N3 C11 S2 -0.1(3) . . . . ?
C12 N3 C11 S1 0.6(3) . . . . ?
C13 N3 C11 S1 -178.0(2) . . . . ?
Co1 S2 C11 N3 -178.51(19) . . . . ?
Co1 S2 C11 S1 -0.30(10) . . . . ?
Co1 S1 C11 N3 178.4(2) . . . . ?
Co1 S1 C11 S2 0.29(10) . . . . ?
C19 C14 C15 C16 -0.4(3) . . . . ?
B1 C14 C15 C16 176.9(2) . . . . ?
C14 C15 C16 C17 0.1(4) . . . . ?
C15 C16 C17 C18 0.1(4) . . . . ?
C16 C17 C18 C19 0.0(4) . . . . ?
C15 C14 C19 C18 0.5(3) . . . . ?
B1 C14 C19 C18 -176.6(2) . . . . ?
C17 C18 C19 C14 -0.3(4) . . . . ?
C25 C20 C21 C22 -3.0(3) . . . . ?
B1 C20 C21 C22 178.54(18) . . . . ?
C20 C21 C22 C23 2.3(3) . . . . ?
C21 C22 C23 C24 0.3(3) . . . . ?
C22 C23 C24 C25 -2.0(3) . . . . ?
C23 C24 C25 C20 1.1(3) . . . . ?
C21 C20 C25 C24 1.3(3) . . . . ?
B1 C20 C25 C24 179.75(18) . . . . ?
C31 C26 C27 C28 -2.3(3) . . . . ?
B1 C26 C27 C28 179.7(2) . . . . ?
C26 C27 C28 C29 1.4(4) . . . . ?
C27 C28 C29 C30 0.5(4) . . . . ?
C28 C29 C30 C31 -1.1(3) . . . . ?
C29 C30 C31 C26 0.0(3) . . . . ?
C27 C26 C31 C30 1.7(3) . . . . ?
B1 C26 C31 C30 179.55(18) . . . . ?
C37 C32 C33 C34 -0.4(3) . . . . ?
B1 C32 C33 C34 -179.32(19) . . . . ?
C32 C33 C34 C35 0.3(4) . . . . ?
C33 C34 C35 C36 -0.3(4) . . . . ?
C34 C35 C36 C37 0.5(4) . . . . ?
C33 C32 C37 C36 0.6(3) . . . . ?
B1 C32 C37 C36 179.4(2) . . . . ?
C35 C36 C37 C32 -0.6(4) . . . . ?
C43 C38 C39 C40 -2.7(4) . . . . ?
B2 C38 C39 C40 172.4(2) . . . . ?
C38 C39 C40 C41 -0.4(4) . . . . ?
C39 C40 C41 C42 2.6(4) . . . . ?
C40 C41 C42 C43 -1.6(4) . . . . ?
C39 C38 C43 C42 3.8(3) . . . . ?
B2 C38 C43 C42 -171.2(2) . . . . ?
C41 C42 C43 C38 -1.8(4) . . . . ?
C49 C44 C45 C46 -1.6(4) . . . . ?
B2 C44 C45 C46 -177.2(3) . . . . ?
C44 C45 C46 C47 -1.9(5) . . . . ?
C45 C46 C47 C48 4.3(5) . . . . ?
C46 C47 C48 C49 -3.2(5) . . . . ?
C45 C44 C49 C48 2.8(4) . . . . ?
B2 C44 C49 C48 178.1(2) . . . . ?
C47 C48 C49 C44 -0.5(5) . . . . ?
C55 C50 C51 C52 -2.3(3) . . . . ?
B2 C50 C51 C52 -177.07(19) . . . . ?
C50 C51 C52 C53 1.4(3) . . . . ?
C51 C52 C53 C54 0.4(3) . . . . ?
C52 C53 C54 C55 -1.2(4) . . . . ?
C53 C54 C55 C50 0.3(4) . . . . ?
C51 C50 C55 C54 1.4(3) . . . . ?
B2 C50 C55 C54 176.2(2) . . . . ?
C61 C56 C57 C58 0.5(5) . . . . ?
B2 C56 C57 C58 -179.0(3) . . . . ?
C56 C57 C58 C59 -1.1(6) . . . . ?
C57 C58 C59 C60 1.1(6) . . . . ?
C58 C59 C60 C61 -0.6(6) . . . . ?
C57 C56 C61 C60 0.0(4) . . . . ?
B2 C56 C61 C60 179.5(2) . . . . ?
C59 C60 C61 C56 0.0(5) . . . . ?
C25 C20 B1 C26 6.7(2) . . . . ?
C21 C20 B1 C26 -174.98(16) . . . . ?
C25 C20 B1 C32 -112.99(18) . . . . ?
C21 C20 B1 C32 65.3(2) . . . . ?
C25 C20 B1 C14 125.46(18) . . . . ?
C21 C20 B1 C14 -56.2(2) . . . . ?
C31 C26 B1 C20 -90.7(2) . . . . ?
C27 C26 B1 C20 87.1(2) . . . . ?
C31 C26 B1 C32 29.5(2) . . . . ?
C27 C26 B1 C32 -152.73(19) . . . . ?
C31 C26 B1 C14 147.26(18) . . . . ?
C27 C26 B1 C14 -35.0(2) . . . . ?
C37 C32 B1 C20 -2.3(3) . . . . ?
C33 C32 B1 C20 176.44(17) . . . . ?
C37 C32 B1 C26 -122.3(2) . . . . ?
C33 C32 B1 C26 56.4(2) . . . . ?
C37 C32 B1 C14 121.2(2) . . . . ?
C33 C32 B1 C14 -60.0(2) . . . . ?
C19 C14 B1 C20 13.9(3) . . . . ?
C15 C14 B1 C20 -163.09(17) . . . . ?
C19 C14 B1 C26 134.11(19) . . . . ?
C15 C14 B1 C26 -42.8(2) . . . . ?
C19 C14 B1 C32 -108.2(2) . . . . ?
C15 C14 B1 C32 74.9(2) . . . . ?
C61 C56 B2 C38 5.6(3) . . . . ?
C57 C56 B2 C38 -174.9(2) . . . . ?
C61 C56 B2 C50 -111.6(2) . . . . ?
C57 C56 B2 C50 67.8(3) . . . . ?
C61 C56 B2 C44 124.8(2) . . . . ?
C57 C56 B2 C44 -55.7(3) . . . . ?
C43 C38 B2 C56 83.1(2) . . . . ?
C39 C38 B2 C56 -91.5(2) . . . . ?
C43 C38 B2 C50 -158.58(19) . . . . ?
C39 C38 B2 C50 26.8(3) . . . . ?
C43 C38 B2 C44 -34.4(3) . . . . ?
C39 C38 B2 C44 150.9(2) . . . . ?
C55 C50 B2 C56 4.2(3) . . . . ?
C51 C50 B2 C56 178.49(19) . . . . ?
C55 C50 B2 C38 -114.2(2) . . . . ?
C51 C50 B2 C38 60.1(2) . . . . ?
C55 C50 B2 C44 123.9(2) . . . . ?
C51 C50 B2 C44 -61.8(2) . . . . ?
C49 C44 B2 C56 152.4(2) . . . . ?
C45 C44 B2 C56 -32.6(3) . . . . ?
C49 C44 B2 C38 -88.8(3) . . . . ?
C45 C44 B2 C38 86.2(3) . . . . ?
C49 C44 B2 C50 31.7(3) . . . . ?
C45 C44 B2 C50 -153.3(2) . . . . ?
